data_4113784
loop_
_publ_author_name
'Stefanie Dehnen'
'Michael K. Brandmayer'

_publ_contact_author_email dehnen@achibm6.chemie.uni-karlsruhe.de
_publ_contact_author_fax 'Int + 721/608 7021'
_publ_contact_author_phone 'Int + 721/608 2850'
_publ_section_title
;
 Reactivity of Chalcogenostannate Compounds: Syntheses, Crystal
 Structures, and Electronic Properties of Novel Compounds Containing
 Discrete Ternary Anions [MII4(\m4-Se)(SnSe4)4]10- (MII = Zn, Mn)
;
_journal_name_full 'Journal of the American Chemical Society'
_journal_page_first 6618
_journal_page_last 6619
_journal_paper_doi 10.1021/ja029601b
_journal_volume 125
_journal_year 2003
_chemical_formula_sum 'C0.5 H34 K10 O16.5 Se17 Sn4 Zn4'
_chemical_formula_weight 2773.84
_chemical_name_systematic
; 
 ? 
;
_space_group_IT_number 96
_symmetry_cell_setting tetragonal
_symmetry_space_group_name_Hall 'P 4nw 2abw'
_symmetry_space_group_name_H-M 'P 43 21 2'
_atom_sites_solution_hydrogens geom
_atom_sites_solution_primary direct
_atom_sites_solution_secondary difmap
_audit_creation_method SHELXL-97
_cell_angle_alpha 90.00
_cell_angle_beta 90.00
_cell_angle_gamma 90.00
_cell_formula_units_Z 4
_cell_length_a 15.384(2)
_cell_length_b 15.384(2)
_cell_length_c 25.386(5)
_cell_measurement_temperature 203(2)
_cell_volume 6008.0(16)
_computing_structure_refinement 'SHELXL-97 (Sheldrick, 1997)'
_computing_structure_solution 'SHELXS-97 (Sheldrick, 1990)'
_diffrn_ambient_temperature 203(2)
_diffrn_measured_fraction_theta_full 0.984
_diffrn_measured_fraction_theta_max 0.984
_diffrn_radiation_monochromator graphite
_diffrn_radiation_source 'fine-focus sealed tube'
_diffrn_radiation_type AgK\a
_diffrn_radiation_wavelength 0.56087
_diffrn_reflns_av_R_equivalents 0.1574
_diffrn_reflns_av_sigmaI/netI 0.0710
_diffrn_reflns_limit_h_max 20
_diffrn_reflns_limit_h_min -20
_diffrn_reflns_limit_k_max 20
_diffrn_reflns_limit_k_min -20
_diffrn_reflns_limit_l_max 34
_diffrn_reflns_limit_l_min -34
_diffrn_reflns_number 48195
_diffrn_reflns_theta_full 22.54
_diffrn_reflns_theta_max 22.53
_diffrn_reflns_theta_min 1.48
_exptl_absorpt_coefficient_mu 7.509
_exptl_crystal_colour yellow
_exptl_crystal_density_diffrn 3.067
_exptl_crystal_description 'truncated octahedron'
_exptl_crystal_F_000 5028
_exptl_crystal_size_max 0.4
_exptl_crystal_size_mid 0.4
_exptl_crystal_size_min 0.5
_refine_diff_density_max 1.038
_refine_diff_density_min -1.150
_refine_diff_density_rms 0.235
_refine_ls_abs_structure_details 'Flack H D (1983), Acta Cryst. A39, 876-881'
_refine_ls_abs_structure_Flack 0.00(2)
_refine_ls_extinction_method none
_refine_ls_goodness_of_fit_ref 1.058
_refine_ls_hydrogen_treatment mixed
_refine_ls_matrix_type full
_refine_ls_number_parameters 231
_refine_ls_number_reflns 7889
_refine_ls_number_restraints 0
_refine_ls_restrained_S_all 1.058
_refine_ls_R_factor_all 0.0664
_refine_ls_R_factor_gt 0.0540
_refine_ls_shift/su_max 0.001
_refine_ls_shift/su_mean 0.000
_refine_ls_structure_factor_coef Fsqd
_refine_ls_weighting_details 'calc w=1/[\s^2^(Fo^2^)+(0.0402P)^2^+37.6756P] where P=(Fo^2^+2Fc^2^)/3'
_refine_ls_weighting_scheme calc
_refine_ls_wR_factor_gt 0.1104
_refine_ls_wR_factor_ref 0.1157
_reflns_number_gt 6876
_reflns_number_total 7889
_reflns_threshold_expression >2sigma(I)
_cod_data_source_file ja029601bsi20021205_074523_1.cif
_cod_data_source_block K10Zn4Sn4Se17-compound_2
_cod_original_cell_volume 6007.8(17)
_cod_original_formula_sum 'C0.50 H34 K10 O16.50 Se17 Sn4 Zn4'
_cod_database_code 4113784

loop_
_symmetry_equiv_pos_as_xyz
'x, y, z'
'-x, -y, z+1/2'
'-y+1/2, x+1/2, z+3/4'
'y+1/2, -x+1/2, z+1/4'
'-x+1/2, y+1/2, -z+3/4'
'x+1/2, -y+1/2, -z+1/4'
'y, x, -z'
'-y, -x, -z+1/2'

loop_
_atom_site_label
_atom_site_type_symbol
_atom_site_fract_x
_atom_site_fract_y
_atom_site_fract_z
_atom_site_U_iso_or_equiv
_atom_site_adp_type
_atom_site_occupancy
_atom_site_symmetry_multiplicity
_atom_site_calc_flag
_atom_site_refinement_flags
Sn1 Sn 0.71142(5) 0.50051(4) 0.09482(2) 0.02174(13) Uani 1 1 d .
Sn2 Sn 0.92479(4) 0.70860(5) -0.08699(2) 0.02112(13) Uani 1 1 d .
Zn1 Zn 0.57847(7) 0.71456(8) 0.05338(4) 0.0221(2) Uani 1 1 d .
Zn2 Zn 0.83764(7) 0.71387(8) 0.05995(4) 0.0228(2) Uani 1 1 d .
Se1 Se 0.71162(6) 0.71162(6) 0.0000 0.0187(2) Uani 1 2 d S
Se2 Se 0.70766(8) 0.36729(7) 0.15245(4) 0.0324(2) Uani 1 1 d .
Se3 Se 0.73899(8) 0.44814(7) 0.00208(4) 0.0321(2) Uani 1 1 d .
Se4 Se 1.06177(7) 0.70526(8) -0.14172(4) 0.0344(2) Uani 1 1 d .
Se5 Se 0.97105(6) 0.68710(7) 0.00715(4) 0.0245(2) Uani 1 1 d .
Se6 Se 0.82566(7) 0.60270(6) 0.13004(4) 0.0256(2) Uani 1 1 d .
Se7 Se 0.85607(6) 0.85452(6) -0.10428(4) 0.02525(19) Uani 1 1 d .
Se8 Se 0.56374(6) 0.57173(6) 0.09994(4) 0.0282(2) Uani 1 1 d .
Se9 Se 0.83271(6) 0.58354(6) -0.11860(4) 0.02258(18) Uani 1 1 d .
K1 K 0.94752(17) 0.94752(17) 0.0000 0.0431(9) Uani 1 2 d S
K2 K 0.74134(17) 0.76593(17) 0.20303(10) 0.0361(5) Uani 1 1 d .
K3 K 0.9531(2) 0.47097(19) -0.02496(12) 0.0499(7) Uani 1 1 d .
K4 K 0.7064(2) 0.5580(3) 0.28532(16) 0.0615(9) Uani 1 1 d .
K5A K 1.0448(6) 0.2207(7) 0.1778(4) 0.063(2) Uiso 0.50 1 d P
K5B K 1.0570(6) 0.2458(7) 0.1706(4) 0.065(2) Uiso 0.50 1 d P
K6A K 1.0163(10) 0.0719(11) 0.2557(6) 0.059(3) Uiso 0.25 1 d P
K6B K 1.0046(9) 0.0352(10) 0.2533(7) 0.058(4) Uiso 0.25 1 d P
O1 O 1.1002(5) 0.8539(6) 0.0305(3) 0.0368(18) Uiso 1 1 d .
O2 O 1.0740(7) 1.0740(7) 0.0000 0.054(3) Uiso 1 2 d S
O3 O 1.0623(8) 0.3312(8) 0.0041(5) 0.067(3) Uiso 1 1 d .
O4 O 0.9870(7) 0.4750(7) 0.0826(4) 0.050(2) Uiso 1 1 d .
O5A O 0.7208(9) 0.7481(10) 0.3068(6) 0.036(3) Uiso 0.67 1 d P
O5B O 0.7214(18) 0.719(2) 0.3109(11) 0.035(6) Uiso 0.33 1 d P
O6A O 0.6614(12) 0.9208(13) 0.2445(7) 0.036(4) Uiso 0.50 1 d P
O6B O 1.0534(14) 0.3582(14) 0.2490(9) 0.048(5) Uiso 0.50 1 d P
O7 O 1.0369(16) 0.1374(17) 0.2703(10) 0.067(6) Uiso 0.50 1 d P
O8A O 0.9254(8) 0.3225(8) 0.1191(5) 0.044(3) Uiso 0.75 1 d P
O8B O 0.920(3) 0.293(3) 0.1577(15) 0.048(8) Uiso 0.25 1 d P
O9A O 0.922(3) 0.093(3) 0.1337(17) 0.058(13) Uiso 0.33 1 d P
O9B O 0.937(2) 1.107(2) 0.1253(14) 0.030(7) Uiso 0.33 1 d P
O9C O 0.926(2) 1.087(2) 0.1045(12) 0.042(6) Uiso 0.33 1 d P
O10A O 0.880(5) 0.201(5) 0.248(3) 0.042(15) Uiso 0.13 1 d P
O10B O 0.929(4) 0.189(4) 0.248(2) 0.029(12) Uiso 0.13 1 d P
C1 C 0.827(5) 0.196(4) 0.242(3) 0.062(17) Uiso 0.25 1 d P

loop_
_atom_site_aniso_label
_atom_site_aniso_U_11
_atom_site_aniso_U_22
_atom_site_aniso_U_33
_atom_site_aniso_U_23
_atom_site_aniso_U_13
_atom_site_aniso_U_12
Sn1 0.0239(3) 0.0198(3) 0.0215(3) 0.0004(2) 0.0007(3) 0.0014(2)
Sn2 0.0199(3) 0.0240(3) 0.0194(3) -0.0005(2) 0.0005(2) -0.0016(2)
Zn1 0.0219(5) 0.0225(5) 0.0220(5) -0.0018(4) 0.0000(4) 0.0003(4)
Zn2 0.0226(5) 0.0237(5) 0.0222(5) 0.0003(4) -0.0024(4) -0.0001(4)
Se1 0.0190(3) 0.0190(3) 0.0180(5) 0.0009(3) -0.0009(3) 0.0007(5)
Se2 0.0454(6) 0.0255(5) 0.0262(5) 0.0060(4) 0.0039(5) 0.0042(4)
Se3 0.0526(6) 0.0217(4) 0.0220(4) 0.0003(4) 0.0022(5) 0.0076(4)
Se4 0.0252(5) 0.0449(6) 0.0332(5) -0.0086(5) 0.0081(4) -0.0079(5)
Se5 0.0210(4) 0.0322(5) 0.0204(4) -0.0009(4) -0.0024(3) 0.0019(3)
Se6 0.0271(5) 0.0258(5) 0.0239(4) 0.0035(4) -0.0051(4) -0.0028(4)
Se7 0.0262(5) 0.0228(4) 0.0268(4) 0.0032(4) 0.0022(4) -0.0020(3)
Se8 0.0219(4) 0.0231(4) 0.0395(5) 0.0050(4) 0.0042(4) 0.0000(3)
Se9 0.0227(4) 0.0245(4) 0.0206(4) -0.0037(3) 0.0019(3) -0.0026(3)
K1 0.0427(12) 0.0427(12) 0.044(2) 0.0035(13) -0.0035(13) -0.0100(16)
K2 0.0359(12) 0.0423(14) 0.0300(11) 0.0049(10) 0.0024(10) 0.0019(10)
K3 0.069(2) 0.0319(13) 0.0491(15) -0.0045(12) -0.0215(15) 0.0035(13)
K4 0.0491(17) 0.067(2) 0.068(2) 0.0129(18) -0.0120(17) 0.0123(16)

loop_
_atom_type_symbol
_atom_type_description
_atom_type_scat_dispersion_real
_atom_type_scat_dispersion_imag
_atom_type_scat_source
C C 0.0015 0.0009 'International Tables Vol C Tables 4.2.6.8 and 6.1.1.4'
H H 0.0000 0.0000 'International Tables Vol C Tables 4.2.6.8 and 6.1.1.4'
O O 0.0056 0.0036 'International Tables Vol C Tables 4.2.6.8 and 6.1.1.4'
K K 0.1399 0.1562 'International Tables Vol C Tables 4.2.6.8 and 6.1.1.4'
Zn Zn 0.3242 0.9375 'International Tables Vol C Tables 4.2.6.8 and 6.1.1.4'
Se Se 0.2367 1.4831 'International Tables Vol C Tables 4.2.6.8 and 6.1.1.4'
Sn Sn -1.1587 0.9299 'International Tables Vol C Tables 4.2.6.8 and 6.1.1.4'

loop_
_geom_angle_atom_site_label_1
_geom_angle_atom_site_label_2
_geom_angle_atom_site_label_3
_geom_angle
_geom_angle_site_symmetry_1
_geom_angle_site_symmetry_3
Se2 Sn1 Se6 108.50(4) . .
Se2 Sn1 Se3 106.61(4) . .
Se6 Sn1 Se3 114.36(5) . .
Se2 Sn1 Se8 107.61(4) . .
Se6 Sn1 Se8 109.77(4) . .
Se3 Sn1 Se8 109.73(4) . .
Se2 Sn1 K6B 103.1(2) . 6_455
Se6 Sn1 K6B 147.6(2) . 6_455
Se3 Sn1 K6B 61.2(2) . 6_455
Se8 Sn1 K6B 52.3(2) . 6_455
Se2 Sn1 K6A 97.1(2) . 6_455
Se6 Sn1 K6A 154.4(2) . 6_455
Se3 Sn1 K6A 57.0(2) . 6_455
Se8 Sn1 K6A 59.4(2) . 6_455
K6B Sn1 K6A 8.4(3) 6_455 6_455
Se5 Sn2 Se7 113.66(4) . .
Se5 Sn2 Se9 111.17(4) . .
Se7 Sn2 Se9 112.88(4) . .
Se5 Sn2 Se4 106.50(4) . .
Se7 Sn2 Se4 105.81(4) . .
Se9 Sn2 Se4 106.16(4) . .
Se5 Sn2 K2 157.10(5) . 7
Se7 Sn2 K2 59.02(5) . 7
Se9 Sn2 K2 60.06(5) . 7
Se4 Sn2 K2 96.38(5) . 7
Se5 Sn2 K3 58.37(5) . .
Se7 Sn2 K3 158.03(6) . .
Se9 Sn2 K3 59.29(5) . .
Se4 Sn2 K3 96.15(6) . .
K2 Sn2 K3 119.21(6) 7 .
Se1 Zn1 Se9 111.00(5) . 7
Se1 Zn1 Se3 111.35(5) . 7
Se9 Zn1 Se3 107.21(6) 7 7
Se1 Zn1 Se8 108.64(5) . .
Se9 Zn1 Se8 109.47(5) 7 .
Se3 Zn1 Se8 109.14(6) 7 .
Se1 Zn1 K6B 100.3(2) . 3_544
Se9 Zn1 K6B 148.1(2) 7 3_544
Se3 Zn1 K6B 64.9(2) 7 3_544
Se8 Zn1 K6B 52.0(3) . 3_544
Se1 Zn1 K6A 107.5(3) . 3_544
Se9 Zn1 K6A 141.5(3) 7 3_544
Se3 Zn1 K6A 58.5(2) 7 3_544
Se8 Zn1 K6A 54.8(2) . 3_544
K6B Zn1 K6A 8.5(3) 3_544 3_544
Se1 Zn1 K3 104.86(6) . 7
Se9 Zn1 K3 57.90(6) 7 7
Se3 Zn1 K3 55.70(6) 7 7
Se8 Zn1 K3 146.48(6) . 7
K6B Zn1 K3 120.4(2) 3_544 7
K6A Zn1 K3 113.3(3) 3_544 7
Se1 Zn2 Se7 112.08(5) . 7
Se1 Zn2 Se6 112.07(5) . .
Se7 Zn2 Se6 106.97(5) 7 .
Se1 Zn2 Se5 108.31(5) . .
Se7 Zn2 Se5 107.76(5) 7 .
Se6 Zn2 Se5 109.56(6) . .
Se1 Zn2 K2 105.78(5) . .
Se7 Zn2 K2 56.58(5) 7 .
Se6 Zn2 K2 57.21(5) . .
Se5 Zn2 K2 145.88(6) . .
Zn1 Se1 Zn1 109.57(7) . 7
Zn1 Se1 Zn2 108.36(4) . .
Zn1 Se1 Zn2 109.75(4) 7 .
Zn1 Se1 Zn2 109.75(4) . 7
Zn1 Se1 Zn2 108.36(4) 7 7
Zn2 Se1 Zn2 111.05(7) . 7
Sn1 Se2 K5B 96.55(17) . 6_455
Sn1 Se2 K5A 89.61(17) . 6_455
K5B Se2 K5A 7.6(2) 6_455 6_455
Zn1 Se3 Sn1 104.25(5) 7 .
Zn1 Se3 K3 87.04(7) 7 .
Sn1 Se3 K3 108.65(7) . .
Zn1 Se3 K2 122.87(6) 7 3_644
Sn1 Se3 K2 129.29(6) . 3_644
K3 Se3 K2 92.54(7) . 3_644
Zn1 Se3 K6A 83.6(3) 7 6_455
Sn1 Se3 K6A 85.1(3) . 6_455
K3 Se3 K6A 165.0(3) . 6_455
K2 Se3 K6A 82.7(3) 3_644 6_455
Zn1 Se3 K6B 76.7(3) 7 6_455
Sn1 Se3 K6B 81.1(3) . 6_455
K3 Se3 K6B 162.8(3) . 6_455
K2 Se3 K6B 91.7(3) 3_644 6_455
K6A Se3 K6B 9.3(3) 6_455 6_455
Zn2 Se5 Sn2 104.89(5) . .
Zn2 Se5 K3 102.82(8) . .
Sn2 Se5 K3 83.05(6) . .
Zn2 Se6 Sn1 103.17(5) . .
Zn2 Se6 K2 84.80(6) . .
Sn1 Se6 K2 112.96(6) . .
Zn2 Se6 K3 129.47(7) . 4_565
Sn1 Se6 K3 123.55(7) . 4_565
K2 Se6 K3 92.92(8) . 4_565
Zn2 Se7 Sn2 101.44(4) 7 .
Zn2 Se7 K1 93.28(6) 7 .
Sn2 Se7 K1 93.85(4) . .
Zn2 Se7 K2 85.40(6) 7 7
Sn2 Se7 K2 80.86(5) . 7
K1 Se7 K2 174.16(7) . 7
Zn1 Se8 Sn1 105.95(4) . .
Zn1 Se8 K6B 87.9(3) . 3_544
Sn1 Se8 K6B 105.0(3) . 3_544
Zn1 Se8 K6B 95.1(3) . 6_455
Sn1 Se8 K6B 89.5(3) . 6_455
K6B Se8 K6B 15.8(5) 3_544 6_455
Zn1 Se8 K6A 86.6(3) . 3_544
Sn1 Se8 K6A 114.9(3) . 3_544
K6B Se8 K6A 10.0(4) 3_544 3_544
K6B Se8 K6A 25.5(4) 6_455 3_544
Zn1 Se8 K6A 102.0(3) . 6_455
Sn1 Se8 K6A 82.9(3) . 6_455
K6B Se8 K6A 23.7(4) 3_544 6_455
K6B Se8 K6A 8.5(4) 6_455 6_455
K6A Se8 K6A 32.7(6) 3_544 6_455
Zn1 Se9 Sn2 103.02(4) 7 .
Zn1 Se9 K2 102.93(6) 7 7
Sn2 Se9 K2 79.94(5) . 7
Zn1 Se9 K3 85.27(7) 7 .
Sn2 Se9 K3 82.14(6) . .
K2 Se9 K3 161.56(8) 7 .
O2 K1 O1 77.03(19) . .
O2 K1 O1 77.03(18) . 7
O1 K1 O1 154.1(4) . 7
O2 K1 Se7 127.16(5) . 7
O1 K1 Se7 85.67(17) . 7
O1 K1 Se7 110.29(17) 7 7
O2 K1 Se7 127.16(5) . .
O1 K1 Se7 110.29(17) . .
O1 K1 Se7 85.67(17) 7 .
Se7 K1 Se7 105.68(11) 7 .
O2 K1 K4 47.55(7) . 6_565
O1 K1 K4 41.29(18) . 6_565
O1 K1 K4 116.6(2) 7 6_565
Se7 K1 K4 125.90(6) 7 6_565
Se7 K1 K4 103.24(6) . 6_565
O2 K1 K4 47.55(7) . 3_654
O1 K1 K4 116.6(2) . 3_654
O1 K1 K4 41.29(18) 7 3_654
Se7 K1 K4 103.24(6) 7 3_654
Se7 K1 K4 125.90(6) . 3_654
K4 K1 K4 95.10(14) 6_565 3_654
O5A K2 O5B 8.7(7) . .
O5A K2 O1 72.7(4) . 6_465
O5B K2 O1 67.6(6) . 6_465
O5A K2 O6A 70.9(5) . .
O5B K2 O6A 79.1(7) . .
O1 K2 O6A 98.9(4) 6_465 .
O5A K2 Se7 147.4(3) . 7
O5B K2 Se7 151.6(6) . 7
O1 K2 Se7 139.90(19) 6_465 7
O6A K2 Se7 98.8(4) . 7
O5A K2 Se6 120.7(4) . .
O5B K2 Se6 112.4(6) . .
O1 K2 Se6 83.86(18) 6_465 .
O6A K2 Se6 168.2(4) . .
Se7 K2 Se6 72.42(6) 7 .
O5A K2 Se9 124.7(3) . 7
O5B K2 Se9 127.3(6) . 7
O1 K2 Se9 75.29(18) 6_465 7
O6A K2 Se9 71.1(4) . 7
Se7 K2 Se9 76.95(6) 7 7
Se6 K2 Se9 98.80(7) . 7
O5A K2 O6B 71.1(5) . 8_675
O5B K2 O6B 79.2(7) . 8_675
O1 K2 O6B 97.6(4) 6_465 8_675
O6A K2 O6B 1.5(6) . 8_675
Se7 K2 O6B 99.4(4) 7 8_675
Se6 K2 O6B 167.7(4) . 8_675
Se9 K2 O6B 69.9(4) 7 8_675
O5A K2 Se3 75.4(3) . 4_565
O5B K2 Se3 75.2(6) . 4_565
O1 K2 Se3 129.44(19) 6_465 4_565
O6A K2 Se3 106.4(4) . 4_565
Se7 K2 Se3 78.35(6) 7 4_565
Se6 K2 Se3 79.98(6) . 4_565
Se9 K2 Se3 154.39(9) 7 4_565
O6B K2 Se3 107.9(4) 8_675 4_565
O5A K2 K4 50.5(3) . .
O5B K2 K4 41.9(6) . .
O1 K2 K4 44.39(18) 6_465 .
O6A K2 K4 115.4(4) . .
Se7 K2 K4 145.11(10) 7 .
Se6 K2 K4 74.60(8) . .
Se9 K2 K4 119.51(9) 7 .
O6B K2 K4 114.9(4) 8_675 .
Se3 K2 K4 85.08(8) 4_565 .
O5A K2 Sn2 143.4(4) . 7
O5B K2 Sn2 151.6(6) . 7
O1 K2 Sn2 114.68(18) 6_465 7
O6A K2 Sn2 72.5(4) . 7
Se7 K2 Sn2 40.12(3) 7 7
Se6 K2 Sn2 95.86(6) . 7
Se9 K2 Sn2 40.00(3) 7 7
O6B K2 Sn2 72.4(4) 8_675 7
Se3 K2 Sn2 114.43(7) 4_565 7
K4 K2 Sn2 156.90(10) . 7
O5A K2 Zn2 156.8(3) . .
O5B K2 Zn2 149.5(6) . .
O1 K2 Zn2 106.40(18) 6_465 .
O6A K2 Zn2 130.9(4) . .
Se7 K2 Zn2 38.02(4) 7 .
Se6 K2 Zn2 37.99(3) . .
Se9 K2 Zn2 75.67(5) 7 .
O6B K2 Zn2 130.9(4) 8_675 .
Se3 K2 Zn2 88.95(6) 4_565 .
K4 K2 Zn2 112.15(9) . .
Sn2 K2 Zn2 58.84(4) 7 .
O4 K3 O3 69.5(3) . .
O4 K3 O6B 68.7(4) . 3_644
O3 K3 O6B 73.4(5) . 3_644
O4 K3 Se3 89.2(2) . .
O3 K3 Se3 116.5(3) . .
O6B K3 Se3 151.5(4) 3_644 .
O4 K3 Se6 139.4(2) . 3_644
O3 K3 Se6 80.5(3) . 3_644
O6B K3 Se6 128.3(4) 3_644 3_644
Se3 K3 Se6 80.21(8) . 3_644
O4 K3 Se5 74.4(2) . .
O3 K3 Se5 128.8(3) . .
O6B K3 Se5 60.2(4) 3_644 .
Se3 K3 Se5 97.51(9) . .
Se6 K3 Se5 145.64(10) 3_644 .
O4 K3 Se9 139.5(2) . .
O3 K3 Se9 150.9(3) . .
O6B K3 Se9 114.4(4) 3_644 .
Se3 K3 Se9 70.84(7) . .
Se6 K3 Se9 73.02(6) 3_644 .
Se5 K3 Se9 73.91(6) . .
O4 K3 Sn2 112.7(2) . .
O3 K3 Sn2 149.5(3) . .
O6B K3 Sn2 79.2(4) 3_644 .
Se3 K3 Sn2 93.95(7) . .
Se6 K3 Sn2 107.10(8) 3_644 .
Se5 K3 Sn2 38.58(4) . .
Se9 K3 Sn2 38.57(4) . .
O4 K3 Zn1 109.4(2) . 7
O3 K3 Zn1 152.5(3) . 7
O6B K3 Zn1 133.0(4) 3_644 7
Se3 K3 Zn1 37.26(4) . 7
Se6 K3 Zn1 85.08(7) 3_644 7
Se5 K3 Zn1 73.89(6) . 7
Se9 K3 Zn1 36.84(4) . 7
Sn2 K3 Zn1 57.58(4) . 7
O4 K3 K4 71.5(2) . 3_644
O3 K3 K4 38.7(3) . 3_644
O6B K3 K4 109.7(4) 3_644 3_644
Se3 K3 K4 78.08(9) . 3_644
Se6 K3 K4 67.94(7) 3_644 3_644
Se5 K3 K4 145.60(10) . 3_644
Se9 K3 K4 133.29(10) . 3_644
Sn2 K3 K4 171.10(11) . 3_644
Zn1 K3 K4 113.91(10) 7 3_644
O4 K3 K2 104.9(2) . 3_644
O3 K3 K2 83.7(3) . 3_644
O6B K3 K2 157.1(4) 3_644 3_644
Se3 K3 K2 44.01(5) . 3_644
Se6 K3 K2 43.39(5) 3_644 3_644
Se5 K3 K2 141.10(10) . 3_644
Se9 K3 K2 85.14(7) . 3_644
Sn2 K3 K2 122.49(8) . 3_644
Zn1 K3 K2 69.84(6) 7 3_644
K4 K3 K2 48.75(7) 3_644 3_644
O4 K3 K5B 95.2(3) . 3_644
O3 K3 K5B 74.0(3) . 3_644
O6B K3 K5B 27.9(4) 3_644 3_644
Se3 K3 K5B 169.50(14) . 3_644
Se6 K3 K5B 102.19(14) 3_644 3_644
Se5 K3 K5B 74.66(13) . 3_644
Se9 K3 K5B 99.90(14) . 3_644
Sn2 K3 K5B 75.57(13) . 3_644
Zn1 K3 K5B 132.36(14) 7 3_644
K4 K3 K5B 112.35(14) 3_644 3_644
K2 K3 K5B 142.39(13) 3_644 3_644
O9C K4 O5B 78.4(9) 4_465 .
O9C K4 O1 86.8(8) 4_465 6_465
O5B K4 O1 74.2(7) . 6_465
O9C K4 O9B 13.0(8) 4_465 4_465
O5B K4 O9B 79.2(9) . 4_465
O1 K4 O9B 99.4(7) 6_465 4_465
O9C K4 O3 139.1(8) 4_465 4_565
O5B K4 O3 130.6(7) . 4_565
O1 K4 O3 125.0(3) 6_465 4_565
O9B K4 O3 129.8(7) 4_465 4_565
O9C K4 O8A 85.8(8) 4_465 4_565
O5B K4 O8A 70.2(7) . 4_565
O1 K4 O8A 144.4(3) 6_465 4_565
O9B K4 O8A 73.7(7) 4_465 4_565
O3 K4 O8A 80.6(4) 4_565 4_565
O9C K4 O5A 80.4(7) 4_465 .
O5B K4 O5A 4.2(8) . .
O1 K4 O5A 70.5(3) 6_465 .
O9B K4 O5A 82.0(7) 4_465 .
O3 K4 O5A 130.7(4) 4_565 .
O8A K4 O5A 73.9(4) 4_565 .
O9C K4 O2 77.5(7) 4_465 4_465
O5B K4 O2 141.8(7) . 4_465
O1 K4 O2 75.3(3) 6_465 4_465
O9B K4 O2 83.8(7) 4_465 4_465
O3 K4 O2 86.2(4) 4_565 4_465
O8A K4 O2 136.2(3) 4_565 4_465
O5A K4 O2 140.0(4) . 4_465
O9C K4 O9A 11.2(12) 4_465 4_565
O5B K4 O9A 75.6(11) . 4_565
O1 K4 O9A 96.4(9) 6_465 4_565
O9B K4 O9A 4.1(13) 4_465 4_565
O3 K4 O9A 133.8(9) 4_565 4_565
O8A K4 O9A 74.6(9) 4_565 4_565
O5A K4 O9A 78.3(9) . 4_565
O2 K4 O9A 85.6(8) 4_465 4_565
O9C K4 O8B 69.0(10) 4_465 4_565
O5B K4 O8B 68.8(9) . 4_565
O1 K4 O8B 138.9(7) 6_465 4_565
O9B K4 O8B 56.9(10) 4_465 4_565
O3 K4 O8B 93.2(7) 4_565 4_565
O8A K4 O8B 16.8(7) 4_565 4_565
O5A K4 O8B 72.9(7) . 4_565
O2 K4 O8B 127.2(7) 4_465 4_565
O9A K4 O8B 57.8(11) 4_565 4_565
O9C K4 K2 113.2(7) 4_465 .
O5B K4 K2 47.6(6) . .
O1 K4 K2 48.19(19) 6_465 .
O9B K4 K2 120.2(7) 4_465 .
O3 K4 K2 107.5(3) 4_565 .
O8A K4 K2 104.3(3) 4_565 .
O5A K4 K2 43.6(3) . .
O2 K4 K2 119.5(2) 4_465 .
O9A K4 K2 116.1(9) 4_565 .
O8B K4 K2 111.0(7) 4_565 .
O9C K4 K5B 63.2(8) 4_465 4_565
O5B K4 K5B 101.6(7) . 4_565
O1 K4 K5B 149.8(3) 6_465 4_565
O9B K4 K5B 50.9(7) 4_465 4_565
O3 K4 K5B 80.9(3) 4_565 4_565
O8A K4 K5B 43.3(3) 4_565 4_565
O5A K4 K5B 105.7(3) . 4_565
O2 K4 K5B 93.5(2) 4_465 4_565
O9A K4 K5B 54.3(9) 4_565 4_565
O8B K4 K5B 35.0(7) 4_565 4_565
K2 K4 K5B 146.00(19) . 4_565
O8B K5A O10B 70.3(17) . .
O8B K5A O7 113.1(12) . .
O10B K5A O7 43.0(15) . .
O8B K5A O6A 90.1(11) . 8_765
O10B K5A O6A 75.9(14) . 8_765
O7 K5A O6A 72.1(7) . 8_765
O8B K5A O9B 72.1(12) . 1_545
O10B K5A O9B 78.5(16) . 1_545
O7 K5A O9B 95.4(10) . 1_545
O6A K5A O9B 152.6(9) 8_765 1_545
O8B K5A O6B 79.3(11) . .
O10B K5A O6B 73.9(14) . .
O7 K5A O6B 78.2(8) . .
O6A K5A O6B 10.9(5) 8_765 .
O9B K5A O6B 145.5(9) 1_545 .
O8B K5A O8A 21.0(10) . .
O10B K5A O8A 91.1(14) . .
O7 K5A O8A 134.1(7) . .
O6A K5A O8A 98.0(6) 8_765 .
O9B K5A O8A 72.9(7) 1_545 .
O6B K5A O8A 87.3(6) . .
O8B K5A O9A 72.6(13) . .
O10B K5A O9A 72.3(16) . .
O7 K5A O9A 89.1(10) . .
O6A K5A O9A 147.4(10) 8_765 .
O9B K5A O9A 6.6(12) 1_545 .
O6B K5A O9A 141.7(10) . .
O8A K5A O9A 75.8(9) . .
O8B K5A K6A 112.9(11) . .
O10B K5A K6A 46.4(14) . .
O7 K5A K6A 21.2(6) . .
O6A K5A K6A 93.3(6) 8_765 .
O9B K5A K6A 75.6(8) 1_545 .
O6B K5A K6A 98.9(6) . .
O8A K5A K6A 131.3(5) . .
O9A K5A K6A 69.7(9) . .
O8B K5A O10A 59.3(18) . .
O10B K5A O10A 11.1(19) . .
O7 K5A O10A 54.1(15) . .
O6A K5A O10A 79.1(15) 8_765 .
O9B K5A O10A 73.9(16) 1_545 .
O6B K5A O10A 75.1(15) . .
O8A K5A O10A 80.1(15) . .
O9A K5A O10A 68.3(16) . .
K6A K5A O10A 55.8(14) . .
O8B K5A O9C 73.3(11) . 1_545
O10B K5A O9C 83.9(15) . 1_545
O7 K5A O9C 99.8(8) . 1_545
O6A K5A O9C 157.3(7) 8_765 1_545
O9B K5A O9C 5.4(10) 1_545 1_545
O6B K5A O9C 149.3(8) . 1_545
O8A K5A O9C 72.0(6) . 1_545
O9A K5A O9C 11.9(9) . 1_545
K6A K5A O9C 79.7(6) . 1_545
O10A K5A O9C 79.1(15) . 1_545
O8B K5A O5A 134.5(11) . 8_765
O10B K5A O5A 129.2(15) . 8_765
O7 K5A O5A 94.0(6) . 8_765
O6A K5A O5A 63.3(5) 8_765 8_765
O9B K5A O5A 143.5(8) 1_545 8_765
O6B K5A O5A 71.0(6) . 8_765
O8A K5A O5A 122.1(5) . 8_765
O9A K5A O5A 146.7(9) . 8_765
K6A K5A O5A 105.3(5) . 8_765
O10A K5A O5A 137.6(15) . 8_765
O9C K5A O5A 139.3(7) 1_545 8_765
O8B K5B O6A 93.8(11) . 8_765
O8B K5B O6B 83.0(12) . .
O6A K5B O6B 11.5(6) 8_765 .
O8B K5B O8A 23.3(10) . .
O6A K5B O8A 105.1(6) 8_765 .
O6B K5B O8A 93.6(6) . .
O8B K5B O10B 64.0(16) . .
O6A K5B O10B 72.1(13) 8_765 .
O6B K5B O10B 70.8(13) . .
O8A K5B O10B 87.1(13) . .
O8B K5B O9B 66.6(12) . 1_545
O6A K5B O9B 140.7(9) 8_765 1_545
O6B K5B O9B 136.9(9) . 1_545
O8A K5B O9B 70.5(7) . 1_545
O10B K5B O9B 68.7(14) . 1_545
O8B K5B O7 101.6(11) . .
O6A K5B O7 68.0(7) 8_765 .
O6B K5B O7 74.3(7) . .
O8A K5B O7 124.6(6) . .
O10B K5B O7 37.6(13) . .
O9B K5B O7 82.5(9) 1_545 .
O8B K5B O5A 151.6(11) . 8_765
O6A K5B O5A 68.2(5) 8_765 8_765
O6B K5B O5A 76.8(6) . 8_765
O8A K5B O5A 138.5(5) . 8_765
O10B K5B O5A 125.3(13) . 8_765
O9B K5B O5A 140.7(7) 1_545 8_765
O7 K5B O5A 92.0(6) . 8_765
O8B K5B O9A 66.3(13) . .
O6A K5B O9A 135.5(9) 8_765 .
O6B K5B O9A 132.4(10) . .
O8A K5B O9A 72.5(8) . .
O10B K5B O9A 63.4(14) . .
O9B K5B O9A 5.6(11) 1_545 .
O7 K5B O9A 77.3(9) . .
O5A K5B O9A 141.8(9) 8_765 .
O8B K5B Se2 135.7(11) . 6
O6A K5B Se2 129.3(5) 8_765 6
O6B K5B Se2 138.8(6) . 6
O8A K5B Se2 118.0(4) . 6
O10B K5B Se2 131.9(12) . 6
O9B K5B Se2 81.5(7) 1_545 6
O7 K5B Se2 103.8(5) . 6
O5A K5B Se2 62.0(3) 8_765 6
O9A K5B Se2 84.8(8) . 6
O8B K5B K6A 99.7(11) . .
O6A K5B K6A 86.1(6) 8_765 .
O6B K5B K6A 91.8(6) . .
O8A K5B K6A 120.1(5) . .
O10B K5B K6A 40.0(12) . .
O9B K5B K6A 65.7(7) 1_545 .
O7 K5B K6A 18.1(5) . .
O5A K5B K6A 100.7(5) 8_765 .
O9A K5B K6A 60.8(8) . .
Se2 K5B K6A 93.8(4) 6 .
O8B K5B K4 60.0(10) . 3_644
O6A K5B K4 150.5(6) 8_765 3_644
O6B K5B K4 139.0(6) . 3_644
O8A K5B K4 45.5(3) . 3_644
O10B K5B K4 104.0(13) . 3_644
O9B K5B K4 44.4(7) 1_545 3_644
O7 K5B K4 126.8(6) . 3_644
O5A K5B K4 128.8(4) 8_765 3_644
O9A K5B K4 49.5(8) . 3_644
Se2 K5B K4 75.7(2) 6 3_644
K6A K5B K4 110.1(4) . 3_644
K6B K6A O7 166(4) . .
K6B K6A K6B 16.5(16) . 8_665
O7 K6A K6B 161(2) . 8_665
K6B K6A K6A 27(2) . 8_665
O7 K6A K6A 151.2(17) . 8_665
K6B K6A K6A 11.0(9) 8_665 8_665
K6B K6A O10B 125(3) . .
O7 K6A O10B 58(2) . .
K6B K6A O10B 108(2) 8_665 .
K6A K6A O10B 97.6(16) 8_665 .
K6B K6A O10A 115(3) . .
O7 K6A O10A 67(2) . .
K6B K6A O10A 98.7(19) 8_665 .
K6A K6A O10A 87.8(16) 8_665 .
O10B K6A O10A 10(2) . .
K6B K6A O7 37(2) . 8_665
O7 K6A O7 144(2) . 8_665
K6B K6A O7 20.7(9) 8_665 8_665
K6A K6A O7 10.4(6) 8_665 8_665
O10B K6A O7 87.7(17) . 8_665
O10A K6A O7 78.1(17) . 8_665
K6B K6A K5A 133(3) . .
O7 K6A K5A 60.1(15) . .
K6B K6A K5A 126.2(10) 8_665 .
K6A K6A K5A 121.9(10) 8_665 .
O10B K6A K5A 55.4(16) . .
O10A K6A K5A 63.1(16) . .
O7 K6A K5A 113.1(7) 8_665 .
K6B K6A O10B 72(3) . 8_665
O7 K6A O10B 107(2) . 8_665
K6B K6A O10B 56.0(15) 8_665 8_665
K6A K6A O10B 45.0(12) 8_665 8_665
O10B K6A O10B 54(3) . 8_665
O10A K6A O10B 44(2) . 8_665
O7 K6A O10B 36.4(13) 8_665 8_665
K5A K6A O10B 97.3(12) . 8_665
K6B K6A O9A 88(3) . 8_665
O7 K6A O9A 80.6(18) . 8_665
K6B K6A O9A 82.8(12) 8_665 8_665
K6A K6A O9A 77.7(12) 8_665 8_665
O10B K6A O9A 75.3(18) . 8_665
O10A K6A O9A 70.6(17) . 8_665
O7 K6A O9A 78.3(10) 8_665 8_665
K5A K6A O9A 127.5(10) . 8_665
O10B K6A O9A 60.9(14) 8_665 8_665
K6B K6A Se8 63(2) . 4
O7 K6A Se8 104.8(16) . 4
K6B K6A Se8 74.8(8) 8_665 4
K6A K6A Se8 81.1(8) 8_665 4
O10B K6A Se8 136.3(17) . 4
O10A K6A Se8 132.2(16) . 4
O7 K6A Se8 90.6(6) 8_665 4
K5A K6A Se8 155.4(6) . 4
O10B K6A Se8 106.2(12) 8_665 4
O9A K6A Se8 61.7(8) 8_665 4
K6B K6A O10A 85(3) . 8_665
O7 K6A O10A 95(2) . 8_665
K6B K6A O10A 68.6(17) 8_665 8_665
K6A K6A O10A 57.7(14) 8_665 8_665
O10B K6A O10A 41(2) . 8_665
O10A K6A O10A 31(3) . 8_665
O7 K6A O10A 48.7(15) 8_665 8_665
K5A K6A O10A 87.7(14) . 8_665
O10B K6A O10A 12.8(14) 8_665 8_665
O9A K6A O10A 61.1(15) 8_665 8_665
Se8 K6A O10A 114.2(14) 4 8_665
K6A K6B K6B 152(2) . 8_665
K6A K6B K6A 142(3) . 8_665
K6B K6B K6A 11.1(10) 8_665 8_665
K6A K6B O7 9(2) . .
K6B K6B O7 153.0(11) 8_665 .
K6A K6B O7 141.9(16) 8_665 .
K6A K6B O7 135(3) . 8_665
K6B K6B O7 17.9(8) 8_665 8_665
K6A K6B O7 8.3(9) 8_665 8_665
O7 K6B O7 136.0(16) . 8_665
K6A K6B O10B 45(3) . .
K6B K6B O10B 108.0(14) 8_665 .
K6A K6B O10B 97.3(17) 8_665 .
O7 K6B O10B 46.6(17) . .
O7 K6B O10B 90.1(15) 8_665 .
K6A K6B O10B 97(3) . 8_665
K6B K6B O10B 56.0(13) 8_665 8_665
K6A K6B O10B 45.0(15) 8_665 8_665
O7 K6B O10B 97.0(16) . 8_665
O7 K6B O10B 39.2(14) 8_665 8_665
O10B K6B O10B 53(3) . 8_665
K6A K6B Se8 107(3) . 4
K6B K6B Se8 92.4(19) 8_665 4
K6A K6B Se8 97.4(9) 8_665 4
O7 K6B Se8 99.0(10) . 4
O7 K6B Se8 105.3(8) 8_665 4
O10B K6B Se8 129.2(15) . 4
O10B K6B Se8 115.6(13) 8_665 4
K6A K6B O10A 55(3) . .
K6B K6B O10A 97.4(15) 8_665 .
K6A K6B O10A 86.6(18) 8_665 .
O7 K6B O10A 56.7(17) . .
O7 K6B O10A 79.6(16) 8_665 .
O10B K6B O10A 10.9(18) . .
O10B K6B O10A 43(2) 8_665 .
Se8 K6B O10A 129.2(15) 4 .
K6A K6B Se8 119(3) . 6
K6B K6B Se8 71.8(18) 8_665 6
K6A K6B Se8 79.7(8) 8_665 6
O7 K6B Se8 126.4(11) . 6
O7 K6B Se8 80.0(7) 8_665 6
O10B K6B Se8 122.8(15) . 6
O10B K6B Se8 111.1(13) 8_665 6
Se8 K6B Se8 107.6(5) 4 6
O10A K6B Se8 122.8(15) . 6
K6A K6B O9A 82(3) . 8_665
K6B K6B O9A 89(2) 8_665 8_665
K6A K6B O9A 82.8(12) 8_665 8_665
O7 K6B O9A 74.3(13) . 8_665
O7 K6B O9A 84.3(11) 8_665 8_665
O10B K6B O9A 70.5(16) . 8_665
O10B K6B O9A 61.9(14) 8_665 8_665
Se8 K6B O9A 63.6(8) 4 8_665
O10A K6B O9A 66.8(16) . 8_665
Se8 K6B O9A 159.2(10) 6 8_665
K6A K6B O9A 87(3) . .
K6B K6B O9A 76(2) 8_665 .
K6A K6B O9A 72.5(11) 8_665 .
O7 K6B O9A 95.4(13) . .
O7 K6B O9A 65.2(11) 8_665 .
O10B K6B O9A 63.9(16) . .
O10B K6B O9A 65.0(14) 8_665 .
Se8 K6B O9A 165.4(10) 4 .
O10A K6B O9A 62.1(16) . .
Se8 K6B O9A 60.9(8) 6 .
O9A K6B O9A 123.7(15) 8_665 .
K4 O1 K1 94.4(3) 6_565 .
K4 O1 K2 87.4(3) 6_565 6_565
K1 O1 K2 168.6(3) . 6_565
K1 O2 K4 90.1(3) . 6_565
K1 O2 K4 90.1(3) . 3_654
K4 O2 K4 179.9(6) 6_565 3_654
K4 O3 K3 101.8(4) 3_644 .
K2 O5A K4 85.9(4) . .
K2 O5A K5B 93.7(5) . 8_675
K4 O5A K5B 174.7(6) . 8_675
K2 O5A K5A 89.2(5) . 8_675
K4 O5A K5A 168.1(6) . 8_675
K5B O5A K5A 7.2(3) 8_675 8_675
K4 O5B K2 90.6(9) . .
O6B O6A K5B 87(4) 8_675 8_675
O6B O6A K5A 90(4) 8_675 8_675
K5B O6A K5A 9.7(3) 8_675 8_675
O6B O6A K2 170(4) 8_675 .
K5B O6A K2 100.2(6) 8_675 .
K5A O6A K2 98.1(6) 8_675 .
O6A O6B K5B 81(4) 8_765 .
O6A O6B K5A 79(4) 8_765 .
K5B O6B K5A 9.4(3) . .
O6A O6B K3 151(4) 8_765 4_565
K5B O6B K3 117.1(8) . 4_565
K5A O6B K3 122.8(8) . 4_565
O6A O6B K2 8(3) 8_765 8_765
K5B O6B K2 87.6(6) . 8_765
K5A O6B K2 86.0(6) . 8_765
K3 O6B K2 142.6(7) 4_565 8_765
K6A O7 K6B 4.8(13) . .
K6A O7 K6B 10.7(12) . 8_665
K6B O7 K6B 9.1(5) . 8_665
K6A O7 K5A 98.7(17) . .
K6B O7 K5A 103.4(12) . .
K6B O7 K5A 103.0(10) 8_665 .
K6A O7 K6A 18.3(11) . 8_665
K6B O7 K6A 17.3(7) . 8_665
K6B O7 K6A 8.2(5) 8_665 8_665
K5A O7 K6A 102.2(9) . 8_665
K6A O7 K5B 104.1(17) . .
K6B O7 K5B 108.9(12) . .
K6B O7 K5B 108.7(9) 8_665 .
K5A O7 K5B 5.7(3) . .
K6A O7 K5B 107.9(8) 8_665 .
O8B O8A K5B 55(2) . .
O8B O8A K4 115(2) . 3_644
K5B O8A K4 91.2(4) . 3_644
O8B O8A K5A 49(2) . .
K5B O8A K5A 9.2(3) . .
K4 O8A K5A 89.3(4) 3_644 .
O8A O8B K5B 101(3) . .
O8A O8B K5A 110(3) . .
K5B O8B K5A 11.8(4) . .
O8A O8B K4 48.0(19) . 3_644
K5B O8B K4 85.0(12) . 3_644
K5A O8B K4 86.0(12) . 3_644
O9B O9A O9C 57(9) 1_545 1_545
O9B O9A K5A 57(10) 1_545 .
O9C O9A K5A 114(6) 1_545 .
O9B O9A K4 32(10) 1_545 3_644
O9C O9A K4 41(4) 1_545 3_644
K5A O9A K4 82.3(12) . 3_644
O9B O9A K5B 51(10) 1_545 .
O9C O9A K5B 108(5) 1_545 .
K5A O9A K5B 6.1(3) . .
K4 O9A K5B 76.2(11) 3_644 .
O9B O9A K6A 140(10) 1_545 8_665
O9C O9A K6A 142(5) 1_545 8_665
K5A O9A K6A 90.0(12) . 8_665
K4 O9A K6A 171.8(18) 3_644 8_665
K5B O9A K6A 96.1(12) . 8_665
O9B O9A K6B 130(10) 1_545 8_665
O9C O9A K6B 143(5) 1_545 8_665
K5A O9A K6B 81.2(11) . 8_665
K4 O9A K6B 161.5(17) 3_644 8_665
K5B O9A K6B 87.3(11) . 8_665
K6A O9A K6B 10.4(3) 8_665 8_665
O9B O9A K6B 116(10) 1_545 .
O9C O9A K6B 146(5) 1_545 .
K5A O9A K6B 66.3(10) . .
K4 O9A K6B 147.0(17) 3_644 .
K5B O9A K6B 72.4(10) . .
K6A O9A K6B 24.7(5) 8_665 .
K6B O9A K6B 15.0(5) 8_665 .
O9A O9B O9C 92(10) 1_565 .
O9A O9B K4 144(10) 1_565 3_654
O9C O9B K4 65(5) . 3_654
O9A O9B K5A 116(10) 1_565 1_565
O9C O9B K5A 150(5) . 1_565
K4 O9B K5A 91.9(10) 3_654 1_565
O9A O9B K5B 123(10) 1_565 1_565
O9C O9B K5B 144(5) . 1_565
K4 O9B K5B 84.7(9) 3_654 1_565
K5A O9B K5B 7.2(3) 1_565 1_565
O9B O9C O9A 30(5) . 1_565
O9B O9C K4 102(5) . 3_654
O9A O9C K4 127(5) 1_565 3_654
O9B O9C K5A 24(4) . 1_565
O9A O9C K5A 54(5) 1_565 1_565
K4 O9C K5A 83.7(9) 3_654 1_565
O10B O10A C1 159(10) . .
O10B O10A C1 145(10) . 8_665
C1 O10A C1 27(8) . 8_665
O10B O10A O10A 122(7) . 8_665
C1 O10A O10A 42(7) . 8_665
C1 O10A O10A 26(4) 8_665 8_665
O10B O10A K6A 31(6) . .
C1 O10A K6A 132(8) . .
C1 O10A K6A 115(5) 8_665 .
O10A O10A K6A 91.4(16) 8_665 .
O10B O10A K5A 40(7) . .
C1 O10A K5A 134(9) . .
C1 O10A K5A 154(6) 8_665 .
O10A O10A K5A 133(5) 8_665 .
K6A O10A K5A 61.1(16) . .
O10B O10A K6B 40(7) . .
C1 O10A K6B 122(8) . .
C1 O10A K6B 106(5) 8_665 .
O10A O10A K6B 81.9(14) 8_665 .
K6A O10A K6B 9.8(5) . .
K5A O10A K6B 67.3(17) . .
O10B O10A K6B 55(7) . 8_665
C1 O10A K6B 107(8) . 8_665
C1 O10A K6B 93(5) 8_665 8_665
O10A O10A K6B 67.6(14) 8_665 8_665
K6A O10A K6B 24.6(8) . 8_665
K5A O10A K6B 77.0(17) . 8_665
K6B O10A K6B 14.8(6) . 8_665
O10B O10A K6A 65(7) . 8_665
C1 O10A K6A 97(8) . 8_665
C1 O10A K6A 83(5) 8_665 8_665
O10A O10A K6A 57.7(14) 8_665 8_665
K6A O10A K6A 34.6(11) . 8_665
K5A O10A K6A 84.6(19) . 8_665
K6B O10A K6A 24.8(7) . 8_665
K6B O10A K6A 10.0(4) 8_665 8_665
O10A O10B C1 11(7) . .
O10A O10B K6A 139(8) . .
C1 O10B K6A 130(4) . .
O10A O10B K5A 129(9) . .
C1 O10B K5A 127(4) . .
K6A O10B K5A 78(2) . .
O10A O10B K6B 129(8) . .
C1 O10B K6B 120(4) . .
K6A O10B K6B 10.7(6) . .
K5A O10B K6B 84.1(19) . .
O10A O10B K5B 126(8) . .
C1 O10B K5B 126(4) . .
K6A O10B K5B 84(2) . .
K5A O10B K5B 6.5(4) . .
K6B O10B K5B 90.2(19) . .
O10A O10B K6B 113(8) . 8_665
C1 O10B K6B 104(4) . 8_665
K6A O10B K6B 26.7(9) . 8_665
K5A O10B K6B 92.8(19) . 8_665
K6B O10B K6B 16.0(6) . 8_665
K5B O10B K6B 99.3(18) . 8_665
O10A O10B K6A 102(8) . 8_665
C1 O10B K6A 93(4) . 8_665
K6A O10B K6A 37.4(11) . 8_665
K5A O10B K6A 99.7(19) . 8_665
K6B O10B K6A 26.7(8) . 8_665
K5B O10B K6A 106.2(19) . 8_665
K6B O10B K6A 10.8(4) 8_665 8_665
C1 C1 O10A 117(10) 8_665 .
C1 C1 O10A 36(9) 8_665 8_665
O10A C1 O10A 111(10) . 8_665
C1 C1 O10B 116(10) 8_665 .
O10A C1 O10B 10(7) . .
O10A C1 O10B 105(6) 8_665 .
C1 C1 K6A 95(3) 8_665 .
O10A C1 K6A 38(7) . .
O10A C1 K6A 76(4) 8_665 .
O10B C1 K6A 29(3) . .

loop_
_geom_bond_atom_site_label_1
_geom_bond_atom_site_label_2
_geom_bond_distance
_geom_bond_site_symmetry_2
Sn1 Se2 2.5185(12) .
Sn1 Se6 2.5218(12) .
Sn1 Se3 2.5244(13) .
Sn1 Se8 2.5256(12) .
Sn1 K6B 4.078(16) 6_455
Sn1 K6A 4.094(16) 6_455
Sn2 Se5 2.5154(12) .
Sn2 Se7 2.5198(13) .
Sn2 Se9 2.5203(12) .
Sn2 Se4 2.5245(12) .
Sn2 K2 3.861(3) 7
Sn2 K3 4.004(3) .
Zn1 Se1 2.4565(13) .
Zn1 Se9 2.4600(15) 7
Zn1 Se3 2.4786(15) 7
Zn1 Se8 2.5053(16) .
Zn1 K6B 3.887(15) 3_544
Zn1 K6A 4.016(16) 3_544
Zn1 K3 4.089(3) 7
Zn2 Se1 2.4648(13) .
Zn2 Se7 2.4738(16) 7
Zn2 Se6 2.4748(15) .
Zn2 Se5 2.4856(15) .
Zn2 K2 4.004(3) .
Se1 Zn1 2.4565(13) 7
Se1 Zn2 2.4649(13) 7
Se2 K5B 3.440(10) 6_455
Se2 K5A 3.502(10) 6_455
Se3 Zn1 2.4786(15) 7
Se3 K3 3.382(4) .
Se3 K2 3.417(3) 3_644
Se3 K6A 3.446(16) 6_455
Se3 K6B 3.618(14) 6_455
Se5 K3 3.435(3) .
Se6 K2 3.380(3) .
Se6 K3 3.398(3) 4_565
Se7 Zn2 2.4738(16) 7
Se7 K1 3.322(3) .
Se7 K2 3.353(3) 7
Se8 K6B 3.066(17) 3_544
Se8 K6B 3.225(17) 6_455
Se8 K6A 3.288(16) 3_544
Se8 K6A 3.550(17) 6_455
Se9 Zn1 2.4600(15) 7
Se9 K2 3.397(3) 7
Se9 K3 3.475(3) .
K1 O2 2.752(16) .
K1 O1 2.862(8) .
K1 O1 2.862(8) 7
K1 Se7 3.322(3) 7
K1 K4 4.082(4) 6_565
K1 K4 4.082(4) 3_654
K2 O5A 2.668(15) .
K2 O5B 2.85(3) .
K2 O1 2.878(9) 6_465
K2 O6A 2.88(2) .
K2 Se7 3.353(3) 7
K2 Se9 3.397(3) 7
K2 O6B 3.40(2) 8_675
K2 Se3 3.417(3) 4_565
K2 K4 3.858(5) .
K2 Sn2 3.861(3) 7
K3 O4 2.780(11) .
K3 O3 2.827(13) .
K3 O6B 3.23(2) 3_644
K3 Se6 3.398(3) 3_644
K3 Zn1 4.089(3) 7
K3 K4 4.352(5) 3_644
K3 K2 4.913(4) 3_644
K3 K5B 5.013(11) 3_644
K4 O9C 2.55(3) 4_465
K4 O5B 2.58(3) .
K4 O1 2.702(9) 6_465
K4 O9B 2.75(4) 4_465
K4 O3 2.782(13) 4_565
K4 O8A 2.790(13) 4_565
K4 O5A 2.984(16) .
K4 O2 3.012(4) 4_465
K4 O9A 3.06(4) 4_565
K4 O8B 3.40(4) 4_565
K4 K5B 3.909(10) 4_565
K5A O8B 2.27(4) .
K5A O10B 2.57(6) .
K5A O7 2.68(3) .
K5A O6A 2.73(2) 8_765
K5A O9B 2.75(3) 1_545
K5A O6B 2.78(2) .
K5A O8A 2.836(16) .
K5A O9A 2.94(5) .
K5A K6A 3.06(2) .
K5A O10A 3.11(8) .
K5A O9C 3.32(3) 1_545
K5A O5A 3.333(19) 8_765
K5B O8B 2.25(4) .
K5B O6A 2.61(2) 8_765
K5B O6B 2.64(2) .
K5B O8A 2.683(15) .
K5B O10B 2.92(6) .
K5B O9B 3.05(3) 1_545
K5B O7 3.05(3) .
K5B O5A 3.095(18) 8_765
K5B O9A 3.27(5) .
K5B Se2 3.440(10) 6
K5B K6A 3.49(2) .
K5B K4 3.910(10) 3_644
K6A K6B 0.597(18) .
K6A O7 1.12(3) .
K6A K6B 1.44(2) 8_665
K6A K6A 1.94(3) 8_665
K6A O10B 2.26(6) .
K6A O10A 2.89(8) .
K6A O7 2.97(3) 8_665
K6A O10B 3.17(6) 8_665
K6A O9A 3.27(5) 8_665
K6A Se8 3.288(16) 4
K6A O10A 3.42(8) 8_665
K6B K6B 0.88(3) 8_665
K6B K6A 1.44(2) 8_665
K6B O7 1.70(3) .
K6B O7 2.52(3) 8_665
K6B O10B 2.65(6) .
K6B O10B 3.04(6) 8_665
K6B Se8 3.066(17) 4
K6B O10A 3.19(8) .
K6B Se8 3.225(17) 6
K6B O9A 3.30(5) 8_665
K6B O9A 3.41(5) .
O1 K4 2.702(9) 6_565
O1 K2 2.878(9) 6_565
O2 K4 3.012(4) 6_565
O2 K4 3.012(4) 3_654
O3 K4 2.782(13) 3_644
O5A K5B 3.095(18) 8_675
O5A K5A 3.333(19) 8_675
O6A O6B 0.52(3) 8_675
O6A K5B 2.61(2) 8_675
O6A K5A 2.73(2) 8_675
O6B O6A 0.53(3) 8_765
O6B K3 3.23(2) 4_565
O6B K2 3.40(2) 8_765
O7 K6B 2.52(3) 8_665
O7 K6A 2.97(3) 8_665
O8A O8B 1.08(4) .
O8A K4 2.790(13) 3_644
O8B K4 3.40(4) 3_644
O9A O9B 0.38(6) 1_545
O9A O9C 0.75(5) 1_545
O9A K4 3.06(4) 3_644
O9A K6A 3.27(5) 8_665
O9A K6B 3.30(5) 8_665
O9B O9A 0.38(6) 1_565
O9B O9C 0.63(4) .
O9B K4 2.75(4) 3_654
O9B K5A 2.75(3) 1_565
O9B K5B 3.05(3) 1_565
O9C O9A 0.75(5) 1_565
O9C K4 2.55(3) 3_654
O9C K5A 3.32(3) 1_565
O10A O10B 0.77(8) .
O10A C1 0.83(9) .
O10A C1 1.27(11) 8_665
O10A O10A 1.75(15) 8_665
O10A K6B 3.41(8) 8_665
O10A K6A 3.42(8) 8_665
O10B C1 1.58(9) .
O10B K6B 3.04(6) 8_665
O10B K6A 3.17(6) 8_665
C1 C1 0.65(13) 8_665
C1 O10A 1.27(11) 8_665
